data_4100990
loop_
_publ_author_name
'Borst, Mark L. G.'
'Bulo, Rosa E.'
'Gibney, Daniele J.'
'Alem, Yonathan'
'de Kanter, Franciscus J. J.'
'Ehlers, Andreas W.'
'Schakel, Marius'
'Lutz, Martin'
'Spek, Anthony L.'
'Lammertsma, Koop'

_publ_section_title
;
3H-Benzophosphepine Complexes: Versatile
Phosphinidene Precursors
;
_journal_name_full 'Journal of the American Chemical Society'
_journal_year 2005
_chemical_absolute_configuration rm
_chemical_formula_moiety 'C26 H40 Cl N2 P Pd'
_chemical_formula_sum 'C26 H40 Cl N2 P Pd'
_chemical_formula_weight 553.44
_space_group_IT_number 19
_symmetry_cell_setting orthorhombic
_symmetry_space_group_name_Hall 'P 2ac 2ab'
_symmetry_space_group_name_H-M 'P 21 21 21'
_cell_angle_alpha 90.00
_cell_angle_beta 90.00
_cell_angle_gamma 90.00
_cell_formula_units_Z 4
_cell_length_a 8.9815(6)
_cell_length_b 15.1441(11)
_cell_length_c 19.2553(14)
_cell_measurement_temperature 150(2)
_cell_volume 2619.0(3)
_diffrn_ambient_temperature 150(2)
_exptl_crystal_density_diffrn 1.404
_cod_database_code 4100990

loop_
_symmetry_equiv_pos_as_xyz
'x, y, z'
'-x+1/2, -y, z+1/2'
'-x, y+1/2, -z+1/2'
'x+1/2, -y+1/2, -z'

loop_
_atom_site_label
_atom_site_type_symbol
_atom_site_fract_x
_atom_site_fract_y
_atom_site_fract_z
_atom_site_U_iso_or_equiv
_atom_site_adp_type
_atom_site_occupancy
_atom_site_symmetry_multiplicity
_atom_site_calc_flag
_atom_site_refinement_flags
_atom_site_disorder_assembly
_atom_site_disorder_group
Pd1 Pd 0.12607(2) 0.899375(12) 0.139320(10) 0.01590(6) Uani 1 1 d . . .
Cl1 Cl -0.04411(8) 0.77560(5) 0.14169(5) 0.02970(16) Uani 1 1 d . . .
P1 P 0.05841(7) 0.95460(4) 0.24630(4) 0.01556(14) Uani 1 1 d . . .
N1 N 0.2373(3) 0.84507(16) 0.04963(13) 0.0196(5) Uani 1 1 d . . .
N2 N 0.4803(3) 0.9606(2) 0.37277(18) 0.0422(8) Uani 1 1 d . . .
C6 C -0.0577(4) 0.8063(2) 0.32089(19) 0.0309(7) Uani 1 1 d . . .
H6A H -0.0410 0.7620 0.3571 0.046 Uiso 1 1 calc R . .
H6B H -0.0739 0.7766 0.2763 0.046 Uiso 1 1 calc R . .
H6C H -0.1456 0.8416 0.3326 0.046 Uiso 1 1 calc R . .
C20 C 0.3428(3) 1.15120(19) 0.09736(16) 0.0257(6) Uani 1 1 d . . .
H20A H 0.3218 1.2125 0.1007 0.031 Uiso 1 1 calc R . .
C18 C 0.2630(3) 0.99794(18) 0.11359(16) 0.0181(5) Uani 1 1 d . . .
C9 C -0.1331(3) 1.00609(17) 0.24793(16) 0.0220(5) Uani 1 1 d . . .
C5 C 0.0787(3) 0.86664(18) 0.31561(16) 0.0204(5) Uani 1 1 d . . .
C26 C 0.5034(3) 1.0317(2) 0.05785(15) 0.0212(6) Uani 1 1 d . . .
C15 C 0.3964(3) 0.87441(18) 0.05911(15) 0.0199(5) Uani 1 1 d . . .
H15A H 0.4495 0.8684 0.0137 0.024 Uiso 1 1 calc R . .
C13 C 0.1761(4) 0.8845(2) -0.01448(16) 0.0284(7) Uani 1 1 d . . .
H13A H 0.2271 0.8594 -0.0549 0.043 Uiso 1 1 calc R . .
H13B H 0.1911 0.9486 -0.0135 0.043 Uiso 1 1 calc R . .
H13C H 0.0693 0.8716 -0.0175 0.043 Uiso 1 1 calc R . .
C19 C 0.2389(3) 1.09140(18) 0.12012(16) 0.0226(6) Uani 1 1 d . . .
H19A H 0.1492 1.1122 0.1406 0.027 Uiso 1 1 calc R . .
C17 C 0.3891(3) 0.97129(17) 0.07796(14) 0.0185(5) Uani 1 1 d . . .
C8 C 0.2141(3) 0.8110(2) 0.29463(18) 0.0270(6) Uani 1 1 d . . .
H8A H 0.2297 0.7642 0.3290 0.040 Uiso 1 1 calc R . .
H8B H 0.3025 0.8488 0.2925 0.040 Uiso 1 1 calc R . .
H8C H 0.1964 0.7845 0.2490 0.040 Uiso 1 1 calc R . .
C12 C -0.2518(3) 0.9396(2) 0.2243(2) 0.0307(7) Uani 1 1 d . . .
H12A H -0.3500 0.9677 0.2252 0.046 Uiso 1 1 calc R . .
H12B H -0.2516 0.8885 0.2556 0.046 Uiso 1 1 calc R . .
H12C H -0.2295 0.9199 0.1769 0.046 Uiso 1 1 calc R . .
C1 C 0.4179(3) 0.9969(2) 0.33029(18) 0.0276(7) Uani 1 1 d . . .
C4 C 0.1708(3) 1.04781(19) 0.28051(16) 0.0195(5) Uani 1 1 d . . .
H4A H 0.1355 1.1020 0.2569 0.023 Uiso 1 1 calc R . .
H4B H 0.1453 1.0543 0.3303 0.023 Uiso 1 1 calc R . .
C25 C 0.6404(3) 1.0052(2) 0.02681(16) 0.0268(6) Uani 1 1 d . . .
H25A H 0.6588 0.9442 0.0189 0.032 Uiso 1 1 calc R . .
C14 C 0.2311(4) 0.74720(19) 0.04120(18) 0.0286(7) Uani 1 1 d . . .
H14A H 0.2847 0.7302 -0.0010 0.043 Uiso 1 1 calc R . .
H14B H 0.1270 0.7283 0.0376 0.043 Uiso 1 1 calc R . .
H14C H 0.2774 0.7188 0.0815 0.043 Uiso 1 1 calc R . .
C22 C 0.5924(4) 1.1845(2) 0.05010(17) 0.0299(7) Uani 1 1 d . . .
H22A H 0.5775 1.2457 0.0581 0.036 Uiso 1 1 calc R . .
C24 C 0.7457(4) 1.0658(3) 0.00828(19) 0.0338(8) Uani 1 1 d . . .
H24A H 0.8356 1.0469 -0.0130 0.041 Uiso 1 1 calc R . .
C2 C 0.3432(3) 1.0476(2) 0.27539(16) 0.0223(6) Uani 1 1 d . . .
H2A H 0.3724 1.0224 0.2294 0.027 Uiso 1 1 calc R . .
C23 C 0.7217(4) 1.1563(3) 0.02056(18) 0.0340(8) Uani 1 1 d . . .
H23A H 0.7961 1.1980 0.0082 0.041 Uiso 1 1 calc R . .
C21 C 0.4799(3) 1.12361(19) 0.06909(15) 0.0226(6) Uani 1 1 d . . .
C3 C 0.3992(3) 1.1437(2) 0.2793(2) 0.0327(7) Uani 1 1 d . . .
H3A H 0.5081 1.1445 0.2758 0.049 Uiso 1 1 calc R . .
H3B H 0.3689 1.1698 0.3237 0.049 Uiso 1 1 calc R . .
H3C H 0.3563 1.1779 0.2410 0.049 Uiso 1 1 calc R . .
C11 C -0.1740(3) 1.0436(3) 0.3196(2) 0.0341(8) Uani 1 1 d . . .
H11A H -0.2738 1.0696 0.3177 0.051 Uiso 1 1 calc R . .
H11B H -0.1017 1.0892 0.3327 0.051 Uiso 1 1 calc R . .
H11C H -0.1724 0.9961 0.3541 0.051 Uiso 1 1 calc R . .
C10 C -0.1322(4) 1.0801(2) 0.1941(2) 0.0352(7) Uani 1 1 d . . .
H10A H -0.2301 1.1087 0.1930 0.053 Uiso 1 1 calc R . .
H10B H -0.1099 1.0554 0.1482 0.053 Uiso 1 1 calc R . .
H10C H -0.0561 1.1237 0.2065 0.053 Uiso 1 1 calc R . .
C7 C 0.1042(3) 0.9043(2) 0.38893(16) 0.0281(6) Uani 1 1 d . . .
H7A H 0.1145 0.8557 0.4221 0.042 Uiso 1 1 calc R . .
H7B H 0.0191 0.9412 0.4021 0.042 Uiso 1 1 calc R . .
H7C H 0.1951 0.9401 0.3892 0.042 Uiso 1 1 calc R . .
C16 C 0.4794(3) 0.8208(2) 0.11348(17) 0.0260(6) Uani 1 1 d . . .
H16A H 0.4825 0.7587 0.0992 0.039 Uiso 1 1 calc R . .
H16B H 0.4279 0.8257 0.1582 0.039 Uiso 1 1 calc R . .
H16C H 0.5811 0.8434 0.1181 0.039 Uiso 1 1 calc R . .

loop_
_atom_site_aniso_label
_atom_site_aniso_U_11
_atom_site_aniso_U_22
_atom_site_aniso_U_33
_atom_site_aniso_U_23
_atom_site_aniso_U_13
_atom_site_aniso_U_12
Pd1 0.01332(9) 0.01444(9) 0.01996(9) -0.00126(8) 0.00039(7) -0.00152(7)
Cl1 0.0259(3) 0.0247(3) 0.0385(4) -0.0073(3) 0.0066(3) -0.0109(3)
P1 0.0097(3) 0.0154(3) 0.0216(3) -0.0012(3) 0.0008(3) -0.0016(2)
N1 0.0201(11) 0.0163(10) 0.0223(11) -0.0017(10) 0.0004(9) -0.0027(9)
N2 0.0203(13) 0.062(2) 0.0446(18) 0.0045(17) -0.0067(12) -0.0003(13)
C6 0.0288(15) 0.0240(14) 0.0398(18) 0.0043(15) 0.0051(14) -0.0082(12)
C20 0.0334(17) 0.0176(13) 0.0262(14) 0.0047(12) -0.0011(12) -0.0024(11)
C18 0.0190(12) 0.0179(12) 0.0174(11) 0.0029(10) 0.0009(9) -0.0010(9)
C9 0.0112(11) 0.0225(12) 0.0323(14) -0.0055(12) 0.0014(12) -0.0009(11)
C5 0.0171(12) 0.0193(12) 0.0247(13) 0.0021(11) 0.0017(10) -0.0017(10)
C26 0.0174(12) 0.0252(14) 0.0211(13) -0.0010(12) -0.0011(10) -0.0030(10)
C15 0.0169(13) 0.0195(12) 0.0232(12) -0.0030(11) 0.0005(10) 0.0002(9)
C13 0.0241(13) 0.0352(18) 0.0258(14) -0.0017(14) -0.0049(11) -0.0007(12)
C19 0.0220(12) 0.0155(12) 0.0305(14) -0.0004(12) 0.0038(10) 0.0017(10)
C17 0.0180(12) 0.0188(12) 0.0187(11) 0.0003(10) -0.0011(11) 0.0001(10)
C8 0.0274(15) 0.0217(14) 0.0318(15) 0.0037(13) -0.0007(12) 0.0062(12)
C12 0.0134(13) 0.0333(17) 0.046(2) -0.0075(15) -0.0059(12) -0.0020(12)
C1 0.0122(12) 0.0379(17) 0.0328(16) -0.0056(15) 0.0015(11) -0.0042(11)
C4 0.0119(11) 0.0202(13) 0.0265(14) -0.0031(12) -0.0010(10) -0.0013(9)
C25 0.0180(13) 0.0359(16) 0.0264(13) -0.0010(13) 0.0007(12) -0.0018(12)
C14 0.0306(15) 0.0185(13) 0.0366(17) -0.0118(14) 0.0031(13) -0.0039(11)
C22 0.0334(18) 0.0268(15) 0.0296(15) 0.0056(14) -0.0052(12) -0.0132(12)
C24 0.0212(15) 0.051(2) 0.0297(17) 0.0021(16) 0.0033(12) -0.0081(14)
C2 0.0130(13) 0.0291(14) 0.0249(13) -0.0054(12) 0.0018(10) -0.0041(10)
C23 0.0302(17) 0.0400(18) 0.0319(17) 0.0105(16) -0.0014(13) -0.0195(15)
C21 0.0273(14) 0.0210(13) 0.0196(13) 0.0017(11) -0.0022(10) -0.0058(11)
C3 0.0217(15) 0.0344(17) 0.0419(18) -0.0071(15) 0.0000(13) -0.0129(12)
C11 0.0151(13) 0.0431(19) 0.0441(19) -0.0176(17) 0.0057(13) 0.0034(12)
C10 0.0163(12) 0.0359(16) 0.053(2) 0.0127(16) 0.0003(15) 0.0073(13)
C7 0.0241(14) 0.0374(16) 0.0229(13) 0.0015(14) 0.0035(11) -0.0019(14)
C16 0.0267(15) 0.0231(14) 0.0282(14) -0.0004(13) -0.0047(12) 0.0045(11)

loop_
_geom_bond_atom_site_label_1
_geom_bond_atom_site_label_2
_geom_bond_distance
_geom_bond_site_symmetry_2
_geom_bond_publ_flag
Pd1 C18 1.997(3) . ?
Pd1 N1 2.158(2) . ?
Pd1 P1 2.3047(7) . ?
Pd1 Cl1 2.4191(7) . ?
P1 C4 1.856(3) . ?
P1 C9 1.889(3) . ?
P1 C5 1.894(3) . ?
N1 C13 1.478(4) . ?
N1 C14 1.492(4) . ?
N1 C15 1.507(3) . ?
N2 C1 1.133(5) . ?
C6 C5 1.532(4) . ?
C6 H6A 0.9800 . ?
C6 H6B 0.9800 . ?
C6 H6C 0.9800 . ?
C20 C19 1.372(4) . ?
C20 C21 1.410(4) . ?
C20 H20A 0.9500 . ?
C18 C17 1.384(4) . ?
C18 C19 1.437(4) . ?
C9 C10 1.527(4) . ?
C9 C12 1.536(4) . ?
C9 C11 1.537(4) . ?
C5 C8 1.534(4) . ?
C5 C7 1.540(4) . ?
C26 C21 1.425(4) . ?
C26 C25 1.426(4) . ?
C26 C17 1.428(4) . ?
C15 C17 1.513(4) . ?
C15 C16 1.520(4) . ?
C15 H15A 1.0000 . ?
C13 H13A 0.9800 . ?
C13 H13B 0.9800 . ?
C13 H13C 0.9800 . ?
C19 H19A 0.9500 . ?
C8 H8A 0.9800 . ?
C8 H8B 0.9800 . ?
C8 H8C 0.9800 . ?
C12 H12A 0.9800 . ?
C12 H12B 0.9800 . ?
C12 H12C 0.9800 . ?
C1 C2 1.469(5) . ?
C4 C2 1.552(4) . ?
C4 H4A 0.9900 . ?
C4 H4B 0.9900 . ?
C25 C24 1.366(4) . ?
C25 H25A 0.9500 . ?
C14 H14A 0.9800 . ?
C14 H14B 0.9800 . ?
C14 H14C 0.9800 . ?
C22 C23 1.361(5) . ?
C22 C21 1.416(4) . ?
C22 H22A 0.9500 . ?
C24 C23 1.407(6) . ?
C24 H24A 0.9500 . ?
C2 C3 1.542(4) . ?
C2 H2A 1.0000 . ?
C23 H23A 0.9500 . ?
C3 H3A 0.9800 . ?
C3 H3B 0.9800 . ?
C3 H3C 0.9800 . ?
C11 H11A 0.9800 . ?
C11 H11B 0.9800 . ?
C11 H11C 0.9800 . ?
C10 H10A 0.9800 . ?
C10 H10B 0.9800 . ?
C10 H10C 0.9800 . ?
C7 H7A 0.9800 . ?
C7 H7B 0.9800 . ?
C7 H7C 0.9800 . ?
C16 H16A 0.9800 . ?
C16 H16B 0.9800 . ?
C16 H16C 0.9800 . ?
